data_4075053
loop_
_publ_author_name
'Braddock-Wilking, Janet'
'Corey, Joyce Y.'
'Trankler, Kevin A.'
'Xu, Huan'
'French, Lisa M.'
'Praingam, Ngamjit'
'White, Colin'
'Rath, Nigam P.'

_publ_section_title
;
 Spectroscopic and Reactivity Studies of Platinum&#x2212;Silicon Monomers
 and Dimers
;
_journal_issue 11
_journal_name_full Organometallics
_journal_page_first 2859
_journal_paper_doi 10.1021/om060009v
_journal_volume 25
_journal_year 2006
_chemical_formula_sum 'C38 H40 P Pt Si'
_chemical_formula_weight 750.85
_chemical_name_systematic
; 
 ? 
;
_space_group_IT_number 2
_symmetry_cell_setting triclinic
_symmetry_space_group_name_Hall '-P 1'
_symmetry_space_group_name_H-M 'P -1'
_atom_sites_solution_hydrogens geom
_atom_sites_solution_primary direct
_atom_sites_solution_secondary difmap
_audit_creation_method SHELXL-97
_cell_angle_alpha 61.694(2)
_cell_angle_beta 69.976(2)
_cell_angle_gamma 81.404(2)
_cell_formula_units_Z 2
_cell_length_a 10.8658(13)
_cell_length_b 14.0197(17)
_cell_length_c 14.3413(18)
_cell_measurement_reflns_used 1397
_cell_measurement_temperature 150(2)
_cell_measurement_theta_max 20.21
_cell_measurement_theta_min 2.18
_cell_volume 1807.0(4)
_computing_cell_refinement 'Bruker SMART'
_computing_data_collection 'Bruker SMART'
_computing_data_reduction 'Bruker SAINT'
_computing_molecular_graphics 'Bruker-SHELXTL (Sheldrick, 2005)'
_computing_publication_material 'Bruker-SHELXTL (Sheldrick, 2005)'
_computing_structure_refinement 'Bruker-SHELXTL (Sheldrick, 2005)'
_computing_structure_solution 'Bruker-SHELXTL (Sheldrick, 2005)'
_diffrn_ambient_temperature 150(2)
_diffrn_measured_fraction_theta_full 0.976
_diffrn_measured_fraction_theta_max 0.976
_diffrn_measurement_device_type 'CCD area detector'
_diffrn_measurement_method 'phi and omega scans'
_diffrn_radiation_monochromator graphite
_diffrn_radiation_source 'normal-focus sealed tube'
_diffrn_radiation_type MoK\a
_diffrn_radiation_wavelength 0.71073
_diffrn_reflns_av_R_equivalents 0.0822
_diffrn_reflns_av_sigmaI/netI 0.2292
_diffrn_reflns_limit_h_max 12
_diffrn_reflns_limit_h_min -12
_diffrn_reflns_limit_k_max 13
_diffrn_reflns_limit_k_min -16
_diffrn_reflns_limit_l_max 11
_diffrn_reflns_limit_l_min -17
_diffrn_reflns_number 19327
_diffrn_reflns_theta_full 25.00
_diffrn_reflns_theta_max 25.00
_diffrn_reflns_theta_min 2.00
_exptl_absorpt_coefficient_mu 3.983
_exptl_absorpt_correction_T_max 0.8569
_exptl_absorpt_correction_T_min 0.6915
_exptl_absorpt_correction_type multi-scan
_exptl_absorpt_process_details sadabs
_exptl_crystal_colour colorless
_exptl_crystal_density_diffrn 1.380
_exptl_crystal_density_meas ?
_exptl_crystal_density_method 'not measured'
_exptl_crystal_description irregular
_exptl_crystal_F_000 750
_exptl_crystal_size_max 0.10
_exptl_crystal_size_mid 0.06
_exptl_crystal_size_min 0.04
_refine_diff_density_max 1.438
_refine_diff_density_min -2.000
_refine_diff_density_rms 0.262
_refine_ls_extinction_method none
_refine_ls_goodness_of_fit_ref 1.090
_refine_ls_hydrogen_treatment noref
_refine_ls_matrix_type full
_refine_ls_number_parameters 389
_refine_ls_number_reflns 6214
_refine_ls_number_restraints 0
_refine_ls_restrained_S_all 1.090
_refine_ls_R_factor_all 0.1792
_refine_ls_R_factor_gt 0.0803
_refine_ls_shift/su_max 0.000
_refine_ls_shift/su_mean 0.000
_refine_ls_structure_factor_coef Fsqd
_refine_ls_weighting_details 'calc w=1/[\s^2^(Fo^2^)+(0.0674P)^2^+18.0111P] where P=(Fo^2^+2Fc^2^)/3'
_refine_ls_weighting_scheme calc
_refine_ls_wR_factor_gt 0.1619
_refine_ls_wR_factor_ref 0.2093
_reflns_number_gt 3480
_reflns_number_total 6214
_reflns_threshold_expression >2sigma(I)
_cod_data_source_file om060009vsi20060304_074216.cif
_cod_data_source_block w18103
_cod_depositor_comments
;
The following automatic conversions were performed:

'_symmetry_cell_setting' value 'Triclinic' changed to 'triclinic'
according to /home/saulius/struct/CIF-dictionaries/cif_core.dic
dictionary named 'cif_core.dic' version 2.4.1 from 2010-06-29.

Automatic conversion script
Id: cif_fix_values 1715 2011-07-08 13:25:40Z adriana 

The following automatic conversions were performed:

'_exptl_crystal_density_meas' value 'no' was changed to '?' - the
value is perceived as not measured.

Automatic conversion script
Id: cif_fix_values 3008 2015-01-20 13:52:24Z robertas 
;
_cod_original_sg_symbol_H-M P-1
_cod_database_code 4075053

loop_
_symmetry_equiv_pos_as_xyz
'x, y, z'
'-x, -y, -z'

loop_
_atom_site_label
_atom_site_type_symbol
_atom_site_fract_x
_atom_site_fract_y
_atom_site_fract_z
_atom_site_U_iso_or_equiv
_atom_site_adp_type
_atom_site_occupancy
_atom_site_symmetry_multiplicity
_atom_site_calc_flag
_atom_site_refinement_flags
_atom_site_disorder_assembly
_atom_site_disorder_group
Pt1 Pt 0.03279(8) 0.39668(6) 0.02368(7) 0.0286(3) Uani 1 1 d . . .
P1 P 0.0263(6) 0.2408(5) 0.0136(5) 0.0238(15) Uani 0.70 1 d P A 1
P1' P 0.049(2) 0.2200(19) 0.147(2) 0.081(8) Uani 0.30 1 d P A 2
Si1 Si 0.0247(5) 0.4819(4) 0.1343(4) 0.0360(14) Uani 1 1 d . . .
C1 C 0.1587(19) 0.5116(16) 0.1758(17) 0.044(5) Uani 1 1 d . . .
C2 C 0.2823(17) 0.5573(16) 0.1121(17) 0.044(5) Uani 1 1 d . A .
H2 H 0.3125 0.5758 0.0350 0.053 Uiso 1 1 calc R . .
C3 C 0.364(2) 0.5770(17) 0.1583(19) 0.048(6) Uani 1 1 d . . .
C4 C 0.316(2) 0.542(2) 0.271(2) 0.065(7) Uani 1 1 d . A .
H4 H 0.3717 0.5497 0.3059 0.078 Uiso 1 1 calc R . .
C5 C 0.192(2) 0.4955(18) 0.3386(19) 0.058(6) Uani 1 1 d . . .
H5 H 0.1636 0.4748 0.4162 0.070 Uiso 1 1 calc R A .
C6 C 0.111(2) 0.4803(17) 0.2908(18) 0.049(6) Uani 1 1 d . A .
C7 C -0.0218(18) 0.4340(16) 0.3479(15) 0.040(5) Uani 1 1 d . . .
C8 C -0.085(2) 0.396(2) 0.4636(18) 0.069(7) Uani 1 1 d . A .
H8 H -0.0426 0.4027 0.5085 0.083 Uiso 1 1 calc R . .
C9 C -0.209(2) 0.3508(19) 0.5107(16) 0.065(7) Uani 1 1 d . . .
H9 H -0.2503 0.3254 0.5885 0.078 Uiso 1 1 calc R A .
C10 C -0.274(2) 0.3406(16) 0.4494(17) 0.053(6) Uani 1 1 d . A .
C11 C -0.209(2) 0.3806(15) 0.3321(16) 0.044(5) Uani 1 1 d . . .
H11 H -0.2522 0.3743 0.2879 0.053 Uiso 1 1 calc R A .
C12 C -0.0840(19) 0.4285(17) 0.2803(17) 0.044(5) Uani 1 1 d . A .
C13 C 0.501(2) 0.6264(18) 0.088(2) 0.058(6) Uani 1 1 d . A .
C14 C 0.535(2) 0.6638(19) -0.038(2) 0.081(8) Uani 1 1 d . . .
H14A H 0.6232 0.6972 -0.0759 0.122 Uiso 1 1 calc R A .
H14B H 0.4714 0.7168 -0.0665 0.122 Uiso 1 1 calc R . .
H14C H 0.5338 0.6013 -0.0502 0.122 Uiso 1 1 calc R . .
C15 C 0.603(2) 0.553(2) 0.127(2) 0.082(8) Uani 1 1 d . . .
H15A H 0.5995 0.4867 0.1216 0.123 Uiso 1 1 calc R A .
H15B H 0.5889 0.5358 0.2046 0.123 Uiso 1 1 calc R . .
H15C H 0.6890 0.5886 0.0806 0.123 Uiso 1 1 calc R . .
C16 C 0.500(3) 0.726(2) 0.106(3) 0.112(11) Uani 1 1 d . . .
H16A H 0.4761 0.7039 0.1859 0.167 Uiso 1 1 calc R A .
H16B H 0.4363 0.7784 0.0752 0.167 Uiso 1 1 calc R . .
H16C H 0.5875 0.7603 0.0683 0.167 Uiso 1 1 calc R . .
C17 C -0.408(3) 0.280(3) 0.504(2) 0.105(12) Uani 1 1 d . . .
C18 C -0.450(3) 0.231(3) 0.625(2) 0.151(16) Uani 1 1 d . A .
H18A H -0.5403 0.2047 0.6541 0.226 Uiso 1 1 calc R . .
H18B H -0.4443 0.2848 0.6483 0.226 Uiso 1 1 calc R . .
H18C H -0.3928 0.1701 0.6529 0.226 Uiso 1 1 calc R . .
C19 C -0.484(3) 0.306(3) 0.438(3) 0.142(16) Uani 1 1 d . A 1
H19A H -0.5755 0.3104 0.4800 0.213 Uiso 1 1 calc R A 1
H19B H -0.4762 0.2507 0.4133 0.213 Uiso 1 1 calc R A 1
H19C H -0.4554 0.3766 0.3729 0.213 Uiso 1 1 calc R A 1
C20 C -0.364(5) 0.160(4) 0.500(4) 0.10(2) Uani 0.50 1 d P A 1
H20A H -0.4434 0.1183 0.5230 0.146 Uiso 0.50 1 calc PR A 1
H20B H -0.3131 0.1183 0.5512 0.146 Uiso 0.50 1 calc PR A 1
H20C H -0.3114 0.1734 0.4243 0.146 Uiso 0.50 1 calc PR A 1
C20' C -0.504(5) 0.397(5) 0.517(7) 0.17(4) Uani 0.50 1 d P A 2
H20D H -0.5467 0.4318 0.4593 0.254 Uiso 0.50 1 calc PR A 2
H20E H -0.4451 0.4492 0.5087 0.254 Uiso 0.50 1 calc PR A 2
H20F H -0.5704 0.3713 0.5908 0.254 Uiso 0.50 1 calc PR A 2
C21 C -0.125(3) 0.1700(18) 0.115(2) 0.087(9) Uani 1 1 d . . .
C22 C -0.231(2) 0.221(2) 0.158(3) 0.114(13) Uani 1 1 d . A .
H22 H -0.2229 0.2944 0.1401 0.137 Uiso 1 1 calc R . .
C23 C -0.349(2) 0.168(2) 0.226(2) 0.082(8) Uani 1 1 d . . .
H23 H -0.4247 0.2057 0.2474 0.099 Uiso 1 1 calc R A .
C24 C -0.354(3) 0.058(2) 0.262(2) 0.085(9) Uani 1 1 d . A .
H24 H -0.4342 0.0204 0.3111 0.102 Uiso 1 1 calc R . .
C25 C -0.252(3) 0.002(2) 0.231(3) 0.136(16) Uani 1 1 d . . .
H25 H -0.2599 -0.0733 0.2564 0.164 Uiso 1 1 calc R A .
C26 C -0.135(3) 0.057(2) 0.161(3) 0.135(15) Uani 1 1 d . A .
H26 H -0.0593 0.0167 0.1437 0.162 Uiso 1 1 calc R . .
C27 C 0.039(3) 0.247(2) -0.114(2) 0.082(9) Uani 1 1 d . . .
C28 C -0.049(3) 0.199(2) -0.135(2) 0.089(9) Uani 1 1 d . A .
H28 H -0.1218 0.1601 -0.0730 0.107 Uiso 1 1 calc R . .
C29 C -0.038(4) 0.204(3) -0.237(3) 0.111(12) Uani 1 1 d . . .
H29 H -0.1005 0.1706 -0.2453 0.134 Uiso 1 1 calc R A .
C30 C 0.070(5) 0.261(3) -0.324(4) 0.151(17) Uani 1 1 d . A .
H30 H 0.0817 0.2658 -0.3951 0.181 Uiso 1 1 calc R . .
C31 C 0.164(4) 0.315(3) -0.315(3) 0.123(14) Uani 1 1 d . . .
H31 H 0.2379 0.3530 -0.3770 0.147 Uiso 1 1 calc R A .
C32 C 0.143(3) 0.307(2) -0.209(2) 0.097(10) Uani 1 1 d . A .
H32 H 0.2018 0.3446 -0.2013 0.117 Uiso 1 1 calc R . .
C33 C 0.150(2) 0.1384(18) 0.048(3) 0.079(7) Uani 1 1 d . . .
C34 C 0.211(2) 0.0812(19) -0.006(2) 0.079(8) Uani 1 1 d . A .
H34 H 0.1898 0.0904 -0.0689 0.094 Uiso 1 1 calc R . .
C35 C 0.310(3) 0.005(2) 0.031(3) 0.099(11) Uani 1 1 d . . .
H35 H 0.3575 -0.0324 -0.0109 0.118 Uiso 1 1 calc R A .
C36 C 0.336(3) -0.014(2) 0.125(3) 0.106(12) Uani 1 1 d . A .
H36 H 0.4003 -0.0644 0.1504 0.128 Uiso 1 1 calc R . .
C37 C 0.261(3) 0.049(2) 0.183(2) 0.089(9) Uani 1 1 d . . .
H37 H 0.2737 0.0355 0.2506 0.106 Uiso 1 1 calc R A .
C38 C 0.174(2) 0.1238(19) 0.145(3) 0.079(7) Uani 1 1 d . A .
H38 H 0.1289 0.1659 0.1821 0.095 Uiso 1 1 calc R B 1

loop_
_atom_site_aniso_label
_atom_site_aniso_U_11
_atom_site_aniso_U_22
_atom_site_aniso_U_33
_atom_site_aniso_U_23
_atom_site_aniso_U_13
_atom_site_aniso_U_12
Pt1 0.0288(4) 0.0291(4) 0.0342(4) -0.0208(3) -0.0057(3) -0.0038(3)
P1 0.028(4) 0.021(3) 0.029(4) -0.011(3) -0.019(3) 0.003(3)
P1' 0.075(17) 0.069(15) 0.088(18) -0.046(14) -0.003(14) 0.014(13)
Si1 0.043(3) 0.045(3) 0.034(3) -0.031(3) -0.008(3) -0.002(3)
C1 0.043(13) 0.060(14) 0.057(14) -0.046(12) -0.025(11) 0.014(11)
C2 0.027(11) 0.070(14) 0.059(14) -0.055(12) 0.000(10) 0.000(10)
C3 0.045(13) 0.060(14) 0.068(16) -0.045(13) -0.026(12) 0.002(11)
C4 0.055(16) 0.10(2) 0.078(19) -0.063(16) -0.035(14) -0.001(14)
C5 0.048(15) 0.085(17) 0.054(15) -0.041(13) -0.013(12) -0.008(13)
C6 0.046(14) 0.067(15) 0.054(15) -0.039(12) -0.021(11) 0.001(11)
C7 0.029(11) 0.063(14) 0.033(12) -0.028(10) -0.001(9) -0.014(10)
C8 0.067(17) 0.11(2) 0.041(15) -0.037(14) -0.019(13) -0.015(15)
C9 0.081(18) 0.101(19) 0.011(11) -0.022(12) -0.012(11) -0.015(15)
C10 0.050(14) 0.057(14) 0.040(14) -0.022(11) 0.010(11) -0.020(11)
C11 0.065(15) 0.041(12) 0.035(12) -0.012(10) -0.033(11) 0.004(11)
C12 0.032(12) 0.064(14) 0.054(14) -0.032(12) -0.024(11) -0.001(11)
C13 0.048(15) 0.060(15) 0.076(18) -0.024(13) -0.034(13) -0.017(12)
C14 0.064(17) 0.076(17) 0.071(19) -0.006(14) -0.008(14) -0.037(14)
C15 0.052(16) 0.09(2) 0.065(18) -0.012(15) -0.005(14) -0.018(15)
C16 0.067(19) 0.10(2) 0.18(3) -0.08(2) -0.01(2) -0.032(17)
C17 0.09(2) 0.15(3) 0.055(19) -0.018(19) -0.020(17) -0.07(2)
C18 0.10(3) 0.19(4) 0.06(2) 0.01(2) 0.010(18) -0.07(2)
C19 0.07(2) 0.21(4) 0.09(3) -0.01(2) -0.003(18) -0.11(2)
C20 0.09(4) 0.07(3) 0.11(4) -0.06(3) 0.05(3) -0.07(3)
C20' 0.05(4) 0.11(5) 0.28(11) -0.04(6) -0.01(5) -0.04(4)
C21 0.09(2) 0.045(15) 0.10(2) -0.016(14) 0.000(16) -0.043(14)
C22 0.046(17) 0.075(19) 0.19(3) -0.09(2) 0.051(18) -0.021(14)
C23 0.053(17) 0.10(2) 0.08(2) -0.048(18) -0.003(14) -0.001(16)
C24 0.070(19) 0.066(18) 0.08(2) -0.022(15) 0.015(15) -0.045(15)
C25 0.08(2) 0.062(19) 0.22(4) -0.08(2) 0.05(2) -0.031(17)
C26 0.043(17) 0.07(2) 0.21(4) -0.05(2) 0.036(19) -0.025(15)
C27 0.08(2) 0.11(2) 0.072(19) -0.060(17) 0.008(15) -0.039(17)
C28 0.13(3) 0.054(16) 0.08(2) -0.039(16) -0.034(19) 0.025(17)
C29 0.17(4) 0.11(3) 0.10(3) -0.07(2) -0.06(3) 0.01(3)
C30 0.21(5) 0.12(4) 0.13(4) -0.05(3) -0.10(4) 0.07(3)
C31 0.14(3) 0.12(3) 0.10(3) -0.08(2) 0.03(2) -0.01(2)
C32 0.12(3) 0.09(2) 0.08(2) -0.060(19) -0.006(19) -0.008(19)
C33 0.056(11) 0.045(10) 0.15(2) -0.069(15) -0.013(14) 0.013(9)
C34 0.065(17) 0.061(17) 0.12(2) -0.061(17) -0.002(16) -0.010(14)
C35 0.09(2) 0.049(17) 0.18(4) -0.06(2) -0.05(2) 0.012(16)
C36 0.07(2) 0.09(2) 0.19(4) -0.07(3) -0.06(2) 0.013(17)
C37 0.11(2) 0.050(16) 0.10(2) -0.029(16) -0.035(19) 0.000(16)
C38 0.056(11) 0.045(10) 0.15(2) -0.069(15) -0.013(14) 0.013(9)

loop_
_atom_type_symbol
_atom_type_description
_atom_type_scat_dispersion_real
_atom_type_scat_dispersion_imag
_atom_type_scat_source
C C 0.0033 0.0016 'International Tables Vol C Tables 4.2.6.8 and 6.1.1.4'
H H 0.0000 0.0000 'International Tables Vol C Tables 4.2.6.8 and 6.1.1.4'
Si Si 0.0817 0.0704 'International Tables Vol C Tables 4.2.6.8 and 6.1.1.4'
P P 0.1023 0.0942 'International Tables Vol C Tables 4.2.6.8 and 6.1.1.4'
Pt Pt -1.7033 8.3905 'International Tables Vol C Tables 4.2.6.8 and 6.1.1.4'

loop_
_geom_angle_atom_site_label_1
_geom_angle_atom_site_label_2
_geom_angle_atom_site_label_3
_geom_angle
_geom_angle_site_symmetry_1
_geom_angle_site_symmetry_3
P1 Pt1 P1' 49.1(7) . .
P1 Pt1 Si1 99.2(2) . 2_565
P1' Pt1 Si1 147.5(7) . 2_565
P1 Pt1 Si1 148.2(2) . .
P1' Pt1 Si1 99.8(7) . .
Si1 Pt1 Si1 110.30(14) 2_565 .
P1 Pt1 Pt1 152.83(17) . 2_565
P1' Pt1 Pt1 151.7(6) . 2_565
Si1 Pt1 Pt1 55.92(12) 2_565 2_565
Si1 Pt1 Pt1 54.38(14) . 2_565
C27 P1 C21 108.4(13) . .
C27 P1 C33 97.6(14) . .
C21 P1 C33 103.0(12) . .
C27 P1 Pt1 119.3(10) . .
C21 P1 Pt1 107.4(9) . .
C33 P1 Pt1 119.7(8) . .
C38 P1' C33 40.6(12) . .
C38 P1' Pt1 132.1(15) . .
C33 P1' Pt1 106.1(13) . .
C38 P1' C21 107.4(16) . .
C33 P1' C21 78.2(13) . .
Pt1 P1' C21 90.6(11) . .
C12 Si1 C1 90.3(9) . .
C12 Si1 Pt1 126.3(7) . 2_565
C1 Si1 Pt1 123.3(7) . 2_565
C12 Si1 Pt1 120.8(6) . .
C1 Si1 Pt1 131.3(6) . .
Pt1 Si1 Pt1 69.70(14) 2_565 .
C2 C1 C6 121.2(18) . .
C2 C1 Si1 130.6(16) . .
C6 C1 Si1 108.2(15) . .
C1 C2 C3 121.6(19) . .
C1 C2 H2 119.2 . .
C3 C2 H2 119.2 . .
C4 C3 C2 115(2) . .
C4 C3 C13 123.0(19) . .
C2 C3 C13 121(2) . .
C3 C4 C5 125(2) . .
C3 C4 H4 117.7 . .
C5 C4 H4 117.7 . .
C6 C5 C4 119(2) . .
C6 C5 H5 120.6 . .
C4 C5 H5 120.6 . .
C5 C6 C1 118(2) . .
C5 C6 C7 126(2) . .
C1 C6 C7 115.5(18) . .
C12 C7 C8 121.1(18) . .
C12 C7 C6 115.4(17) . .
C8 C7 C6 123.5(19) . .
C9 C8 C7 119.4(19) . .
C9 C8 H8 120.3 . .
C7 C8 H8 120.3 . .
C10 C9 C8 122.5(19) . .
C10 C9 H9 118.8 . .
C8 C9 H9 118.8 . .
C9 C10 C11 117.1(19) . .
C9 C10 C17 122(2) . .
C11 C10 C17 121(2) . .
C12 C11 C10 122.6(19) . .
C12 C11 H11 118.7 . .
C10 C11 H11 118.7 . .
C7 C12 C11 117.3(18) . .
C7 C12 Si1 110.7(14) . .
C11 C12 Si1 131.9(15) . .
C15 C13 C3 112.1(19) . .
C15 C13 C14 108(2) . .
C3 C13 C14 115.4(18) . .
C15 C13 C16 109(2) . .
C3 C13 C16 103.6(19) . .
C14 C13 C16 109(2) . .
C13 C14 H14A 109.5 . .
C13 C14 H14B 109.5 . .
H14A C14 H14B 109.5 . .
C13 C14 H14C 109.5 . .
H14A C14 H14C 109.5 . .
H14B C14 H14C 109.5 . .
C13 C15 H15A 109.5 . .
C13 C15 H15B 109.5 . .
H15A C15 H15B 109.5 . .
C13 C15 H15C 109.5 . .
H15A C15 H15C 109.5 . .
H15B C15 H15C 109.5 . .
C13 C16 H16A 109.5 . .
C13 C16 H16B 109.5 . .
H16A C16 H16B 109.5 . .
C13 C16 H16C 109.5 . .
H16A C16 H16C 109.5 . .
H16B C16 H16C 109.5 . .
C19 C17 C18 127(3) . .
C19 C17 C10 116(2) . .
C18 C17 C10 113(2) . .
C19 C17 C20 93(3) . .
C18 C17 C20 94(3) . .
C10 C17 C20 102(3) . .
C19 C17 C20' 76(3) . .
C18 C17 C20' 84(4) . .
C10 C17 C20' 94(2) . .
C20 C17 C20' 163(3) . .
C17 C18 H18A 109.5 . .
C17 C18 H18B 109.5 . .
H18A C18 H18B 109.5 . .
C17 C18 H18C 109.5 . .
H18A C18 H18C 109.5 . .
H18B C18 H18C 109.5 . .
C17 C19 H19A 109.5 . .
C17 C19 H19B 109.5 . .
C17 C19 H19C 109.5 . .
C17 C20 H20A 109.5 . .
C17 C20 H20B 109.5 . .
C17 C20 H20C 109.5 . .
C17 C20' H20D 109.5 . .
C17 C20' H20E 109.5 . .
H20D C20' H20E 109.5 . .
C17 C20' H20F 109.5 . .
H20D C20' H20F 109.5 . .
H20E C20' H20F 109.5 . .
C22 C21 C26 116(2) . .
C22 C21 P1 123.1(18) . .
C26 C21 P1 120(2) . .
C22 C21 P1' 103(2) . .
C26 C21 P1' 111(2) . .
P1 C21 P1' 52.1(9) . .
C23 C22 C21 122(2) . .
C23 C22 H22 119.0 . .
C21 C22 H22 119.0 . .
C22 C23 C24 118(2) . .
C22 C23 H23 121.2 . .
C24 C23 H23 121.2 . .
C25 C24 C23 123(2) . .
C25 C24 H24 118.3 . .
C23 C24 H24 118.3 . .
C24 C25 C26 118(2) . .
C24 C25 H25 120.8 . .
C26 C25 H25 120.8 . .
C25 C26 C21 121(3) . .
C25 C26 H26 119.4 . .
C21 C26 H26 119.4 . .
C32 C27 C28 115(3) . .
C32 C27 P1 119(2) . .
C28 C27 P1 127(2) . .
C29 C28 C27 126(3) . .
C29 C28 H28 116.8 . .
C27 C28 H28 116.8 . .
C30 C29 C28 115(4) . .
C30 C29 H29 122.4 . .
C28 C29 H29 122.4 . .
C29 C30 C31 124(4) . .
C29 C30 H30 118.0 . .
C31 C30 H30 118.0 . .
C32 C31 C30 116(3) . .
C32 C31 H31 121.8 . .
C30 C31 H31 121.8 . .
C27 C32 C31 124(3) . .
C27 C32 H32 118.2 . .
C31 C32 H32 118.2 . .
C34 C33 C38 123(3) . .
C34 C33 P1 127(3) . .
C38 C33 P1 110.8(18) . .
C34 C33 P1' 176(2) . .
C38 C33 P1' 54.8(15) . .
P1 C33 P1' 56.1(10) . .
C33 C34 C35 119(3) . .
C33 C34 H34 120.3 . .
C35 C34 H34 120.3 . .
C36 C35 C34 121(3) . .
C36 C35 H35 119.5 . .
C34 C35 H35 119.5 . .
C35 C36 C37 116(3) . .
C35 C36 H36 121.8 . .
C37 C36 H36 121.8 . .
C38 C37 C36 122(3) . .
C38 C37 H37 118.9 . .
C36 C37 H37 118.9 . .
C37 C38 C33 118(3) . .
C37 C38 P1' 157(3) . .
C33 C38 P1' 85(2) . .
C37 C38 H38 120.9 . .
C33 C38 H38 120.9 . .
P1' C38 H38 36.5 . .

loop_
_geom_bond_atom_site_label_1
_geom_bond_atom_site_label_2
_geom_bond_distance
_geom_bond_site_symmetry_2
Pt1 P1 2.270(6) .
Pt1 P1' 2.29(2) .
Pt1 Si1 2.327(6) 2_565
Pt1 Si1 2.371(5) .
Pt1 Pt1 2.6852(16) 2_565
P1 C27 1.75(3) .
P1 C21 1.81(2) .
P1 C33 1.83(3) .
P1' C38 1.77(3) .
P1' C33 2.15(3) .
P1' C21 2.35(4) .
Si1 C12 1.85(2) .
Si1 C1 1.912(19) .
Si1 Pt1 2.327(6) 2_565
C1 C2 1.38(3) .
C1 C6 1.41(3) .
C2 C3 1.40(2) .
C2 H2 0.9500 .
C3 C4 1.37(3) .
C3 C13 1.53(3) .
C4 C5 1.40(3) .
C4 H4 0.9500 .
C5 C6 1.37(3) .
C5 H5 0.9500 .
C6 C7 1.47(3) .
C7 C12 1.39(2) .
C7 C8 1.42(3) .
C8 C9 1.38(3) .
C8 H8 0.9500 .
C9 C10 1.37(3) .
C9 H9 0.9500 .
C10 C11 1.43(3) .
C10 C17 1.55(3) .
C11 C12 1.40(3) .
C11 H11 0.9500 .
C13 C15 1.46(3) .
C13 C14 1.53(3) .
C13 C16 1.54(3) .
C14 H14A 0.9800 .
C14 H14B 0.9800 .
C14 H14C 0.9800 .
C15 H15A 0.9800 .
C15 H15B 0.9800 .
C15 H15C 0.9800 .
C16 H16A 0.9800 .
C16 H16B 0.9800 .
C16 H16C 0.9800 .
C17 C19 1.36(3) .
C17 C18 1.45(4) .
C17 C20 1.70(5) .
C17 C20' 1.86(7) .
C18 H18A 0.9800 .
C18 H18B 0.9800 .
C18 H18C 0.9800 .
C19 H19A 0.9800 .
C19 H19B 0.9800 .
C19 H19C 0.9800 .
C20 H20A 0.9800 .
C20 H20B 0.9800 .
C20 H20C 0.9800 .
C20' H20D 0.9800 .
C20' H20E 0.9800 .
C20' H20F 0.9800 .
C21 C22 1.38(3) .
C21 C26 1.41(3) .
C22 C23 1.37(3) .
C22 H22 0.9500 .
C23 C24 1.37(3) .
C23 H23 0.9500 .
C24 C25 1.33(3) .
C24 H24 0.9500 .
C25 C26 1.38(3) .
C25 H25 0.9500 .
C26 H26 0.9500 .
C27 C32 1.41(3) .
C27 C28 1.42(3) .
C28 C29 1.40(4) .
C28 H28 0.9500 .
C29 C30 1.38(5) .
C29 H29 0.9500 .
C30 C31 1.43(5) .
C30 H30 0.9500 .
C31 C32 1.41(4) .
C31 H31 0.9500 .
C32 H32 0.9500 .
C33 C34 1.33(3) .
C33 C38 1.41(4) .
C34 C35 1.44(4) .
C34 H34 0.9500 .
C35 C36 1.37(4) .
C35 H35 0.9500 .
C36 C37 1.47(4) .
C36 H36 0.9500 .
C37 C38 1.35(3) .
C37 H37 0.9500 .
C38 H38 0.9500 .
